data_4077479
loop_
_publ_author_name
'Schulz, S.'
'Raab, M.'
'Nieger, M.'
'Niecke, E.'

_publ_section_title
;
 Syntheses and X-ray Structures of Novel Main Group
 Bis(dialkylamino)phosphinimides&#x2020;
;
_journal_issue 13
_journal_name_full Organometallics
_journal_page_first 2616
_journal_paper_doi 10.1021/om000059e
_journal_volume 19
_journal_year 2000
_chemical_formula_sum 'C36 H73 Al N3 P'
_chemical_formula_weight 605.92
_chemical_name_systematic
; 
 Bis(dicyclohexylamino)phosphoranimin-N-tris(tert.butyl)alane 
;
_space_group_IT_number 14
_symmetry_cell_setting monoclinic
_symmetry_space_group_name_Hall '-P 2ybc'
_symmetry_space_group_name_H-M 'P 1 21/c 1'
_atom_sites_solution_hydrogens geom
_atom_sites_solution_primary direct
_atom_sites_solution_secondary difmap
_audit_creation_method SHELXL-97
_cell_angle_alpha 90.00
_cell_angle_beta 91.813(2)
_cell_angle_gamma 90.00
_cell_formula_units_Z 8
_cell_length_a 11.7878(2)
_cell_length_b 35.4013(10)
_cell_length_c 18.3712(4)
_cell_measurement_reflns_used 39096
_cell_measurement_temperature 123(2)
_cell_volume 7662.5(3)
_computing_cell_refinement DENZO-SMN
_computing_data_collection Collect
_computing_data_reduction DENZO-SMN
_computing_molecular_graphics XP
_computing_publication_material 'SHELXL-97 (Sheldrick, 1997)'
_computing_structure_refinement 'SHELXL-97 (Sheldrick, 1997)'
_computing_structure_solution 'SHELXS-97 (Sheldrick, 1990)'
_diffrn_ambient_temperature 123(2)
_diffrn_measured_fraction_theta_full 0.966
_diffrn_measured_fraction_theta_max 0.966
_diffrn_measurement_device_type 'Nonius KappaCCD'
_diffrn_measurement_method 'rotation in phi and omega, 1 deg.'
_diffrn_radiation_monochromator graphite
_diffrn_radiation_source 'fine-focus sealed tube'
_diffrn_radiation_type MoK\a
_diffrn_radiation_wavelength 0.71073
_diffrn_reflns_av_R_equivalents 0.0470
_diffrn_reflns_av_sigmaI/netI 0.0650
_diffrn_reflns_limit_h_max 14
_diffrn_reflns_limit_h_min -13
_diffrn_reflns_limit_k_max 42
_diffrn_reflns_limit_k_min -27
_diffrn_reflns_limit_l_max 17
_diffrn_reflns_limit_l_min -21
_diffrn_reflns_number 37915
_diffrn_reflns_theta_full 25.00
_diffrn_reflns_theta_max 25.00
_diffrn_reflns_theta_min 2.16
_exptl_absorpt_coefficient_mu 0.121
_exptl_absorpt_correction_T_max '0.9533 (theor.)'
_exptl_absorpt_correction_T_min '0.9310 (theor.)'
_exptl_absorpt_correction_type none
_exptl_crystal_colour colorless
_exptl_crystal_density_diffrn 1.050
_exptl_crystal_density_meas ?
_exptl_crystal_density_method 'not measured'
_exptl_crystal_description blocks
_exptl_crystal_F_000 2704
_exptl_crystal_size_max 0.60
_exptl_crystal_size_mid 0.50
_exptl_crystal_size_min 0.40
_refine_diff_density_max '0.963 (near P1)'
_refine_diff_density_min -0.413
_refine_diff_density_rms 0.046
_refine_ls_extinction_method none
_refine_ls_goodness_of_fit_ref 1.056
_refine_ls_hydrogen_treatment mixed
_refine_ls_matrix_type full
_refine_ls_number_parameters 751
_refine_ls_number_reflns 13032
_refine_ls_number_restraints 4
_refine_ls_restrained_S_all 1.057
_refine_ls_R_factor_all 0.0780
_refine_ls_R_factor_gt 0.0497
_refine_ls_shift/su_max 0.001
_refine_ls_shift/su_mean 0.000
_refine_ls_structure_factor_coef Fsqd
_refine_ls_weighting_details 'calc w=1/[\s^2^(Fo^2^)+(0.0738P)^2^+0.0000P] where P=(Fo^2^+2Fc^2^)/3'
_refine_ls_weighting_scheme calc
_refine_ls_wR_factor_gt 0.1293
_refine_ls_wR_factor_ref 0.1386
_reflns_number_gt 8982
_reflns_number_total 13032
_reflns_threshold_expression >2sigma(I)
_cod_data_source_file om000059e.cif
_cod_data_source_block compound_3
_cod_depositor_comments
;
The following automatic conversions were performed:

'_exptl_crystal_density_meas' value 'none' was changed to '?' - the
value is perceived as not measured.

Automatic conversion script
Id: cif_fix_values 3008 2015-01-20 13:52:24Z robertas 
;
_cod_original_sg_symbol_H-M 'P2(1)/c (No.14)'
_cod_database_code 4077479

loop_
_symmetry_equiv_pos_as_xyz
'x, y, z'
'-x, y+1/2, -z+1/2'
'-x, -y, -z'
'x, -y-1/2, z-1/2'

loop_
_atom_site_label
_atom_site_type_symbol
_atom_site_fract_x
_atom_site_fract_y
_atom_site_fract_z
_atom_site_U_iso_or_equiv
_atom_site_adp_type
_atom_site_occupancy
_atom_site_symmetry_multiplicity
_atom_site_calc_flag
_atom_site_refinement_flags
P1 P 0.12728(4) 0.727704(18) 0.47996(3) 0.02600(15) Uani 1 1 d D
H1P H 0.2058(14) 0.7301(6) 0.4254(9) 0.031 Uiso 1 1 d D
Al1 Al 0.35675(5) 0.75255(2) 0.57791(3) 0.02839(18) Uani 1 1 d .
N1 N 0.20281(14) 0.73659(6) 0.55096(10) 0.0313(5) Uani 1 1 d D
H1N H 0.1631(17) 0.7308(7) 0.5905(10) 0.038 Uiso 1 1 d D
N2 N 0.02229(14) 0.75806(5) 0.46554(9) 0.0238(4) Uani 1 1 d .
N3 N 0.07192(13) 0.68530(5) 0.47036(9) 0.0247(4) Uani 1 1 d .
C1 C 0.4168(2) 0.78450(9) 0.49583(14) 0.0499(7) Uani 1 1 d .
C2 C 0.4606(3) 0.76134(10) 0.43197(16) 0.0710(10) Uani 1 1 d .
H2A H 0.5198 0.7439 0.4499 0.107 Uiso 1 1 calc R
H2B H 0.4922 0.7784 0.3958 0.107 Uiso 1 1 calc R
H2C H 0.3979 0.7469 0.4095 0.107 Uiso 1 1 calc R
C3 C 0.3253(3) 0.81104(9) 0.46300(16) 0.0660(9) Uani 1 1 d .
H3A H 0.2945 0.8267 0.5016 0.099 Uiso 1 1 calc R
H3B H 0.2641 0.7960 0.4402 0.099 Uiso 1 1 calc R
H3C H 0.3590 0.8273 0.4263 0.099 Uiso 1 1 calc R
C4 C 0.5163(3) 0.80876(11) 0.52534(17) 0.0846(12) Uani 1 1 d .
H4A H 0.5756 0.7923 0.5464 0.127 Uiso 1 1 calc R
H4B H 0.4893 0.8259 0.5629 0.127 Uiso 1 1 calc R
H4C H 0.5474 0.8235 0.4855 0.127 Uiso 1 1 calc R
C5 C 0.44814(19) 0.70487(8) 0.59649(14) 0.0455(7) Uani 1 1 d .
C6 C 0.4454(2) 0.67778(9) 0.53195(17) 0.0626(9) Uani 1 1 d .
H6A H 0.4742 0.6906 0.4891 0.094 Uiso 1 1 calc R
H6B H 0.3671 0.6695 0.5217 0.094 Uiso 1 1 calc R
H6C H 0.4930 0.6558 0.5435 0.094 Uiso 1 1 calc R
C7 C 0.4036(3) 0.68337(10) 0.66229(19) 0.0821(11) Uani 1 1 d .
H7A H 0.4044 0.7001 0.7048 0.123 Uiso 1 1 calc R
H7B H 0.4521 0.6614 0.6726 0.123 Uiso 1 1 calc R
H7C H 0.3258 0.6749 0.6514 0.123 Uiso 1 1 calc R
C8 C 0.5739(2) 0.71404(11) 0.6147(2) 0.0800(11) Uani 1 1 d .
H8A H 0.5788 0.7315 0.6560 0.120 Uiso 1 1 calc R
H8B H 0.6081 0.7257 0.5723 0.120 Uiso 1 1 calc R
H8C H 0.6146 0.6907 0.6273 0.120 Uiso 1 1 calc R
C9 C 0.32762(19) 0.78182(8) 0.67163(13) 0.0416(7) Uani 1 1 d .
C10 C 0.4346(2) 0.78654(10) 0.72055(15) 0.0612(9) Uani 1 1 d .
H10A H 0.4661 0.7616 0.7327 0.092 Uiso 1 1 calc R
H10B H 0.4151 0.7997 0.7654 0.092 Uiso 1 1 calc R
H10C H 0.4910 0.8013 0.6948 0.092 Uiso 1 1 calc R
C11 C 0.2384(2) 0.76262(10) 0.71819(14) 0.0663(10) Uani 1 1 d .
H11A H 0.1679 0.7594 0.6892 0.099 Uiso 1 1 calc R
H11B H 0.2240 0.7783 0.7608 0.099 Uiso 1 1 calc R
H11C H 0.2666 0.7378 0.7343 0.099 Uiso 1 1 calc R
C12 C 0.2822(3) 0.82152(10) 0.65502(16) 0.0700(10) Uani 1 1 d .
H12A H 0.2136 0.8197 0.6237 0.105 Uiso 1 1 calc R
H12B H 0.3400 0.8361 0.6301 0.105 Uiso 1 1 calc R
H12C H 0.2639 0.8341 0.7006 0.105 Uiso 1 1 calc R
C13 C 0.00488(19) 0.79047(7) 0.51618(11) 0.0307(5) Uani 1 1 d .
H13 H 0.0762 0.7923 0.5469 0.037 Uiso 1 1 calc R
C14 C -0.0091(2) 0.82862(7) 0.47939(12) 0.0348(6) Uani 1 1 d .
H14A H -0.0785 0.8285 0.4476 0.042 Uiso 1 1 calc R
H14B H 0.0567 0.8334 0.4485 0.042 Uiso 1 1 calc R
C15 C -0.0177(2) 0.86017(7) 0.53604(14) 0.0452(7) Uani 1 1 d .
H15A H 0.0549 0.8621 0.5644 0.054 Uiso 1 1 calc R
H15B H -0.0313 0.8846 0.5109 0.054 Uiso 1 1 calc R
C16 C -0.1139(2) 0.85254(8) 0.58774(14) 0.0543(8) Uani 1 1 d .
H16A H -0.1156 0.8727 0.6250 0.065 Uiso 1 1 calc R
H16B H -0.1874 0.8528 0.5601 0.065 Uiso 1 1 calc R
C17 C -0.0978(2) 0.81473(8) 0.62451(13) 0.0515(8) Uani 1 1 d .
H17A H -0.1625 0.8099 0.6563 0.062 Uiso 1 1 calc R
H17B H -0.0276 0.8153 0.6555 0.062 Uiso 1 1 calc R
C18 C -0.0898(2) 0.78283(7) 0.56910(12) 0.0378(6) Uani 1 1 d .
H18A H -0.1630 0.7804 0.5416 0.045 Uiso 1 1 calc R
H18B H -0.0747 0.7587 0.5949 0.045 Uiso 1 1 calc R
C19 C -0.04410(16) 0.75289(7) 0.39579(11) 0.0262(5) Uani 1 1 d .
H19 H -0.0286 0.7263 0.3806 0.031 Uiso 1 1 calc R
C20 C -0.00237(17) 0.77732(7) 0.33361(11) 0.0304(6) Uani 1 1 d .
H20A H 0.0811 0.7751 0.3308 0.037 Uiso 1 1 calc R
H20B H -0.0210 0.8041 0.3428 0.037 Uiso 1 1 calc R
C21 C -0.05889(18) 0.76456(8) 0.26178(12) 0.0381(6) Uani 1 1 d .
H21A H -0.0332 0.7809 0.2218 0.046 Uiso 1 1 calc R
H21B H -0.0357 0.7383 0.2511 0.046 Uiso 1 1 calc R
C22 C -0.18789(19) 0.76652(8) 0.26518(12) 0.0418(7) Uani 1 1 d .
H22A H -0.2225 0.7569 0.2190 0.050 Uiso 1 1 calc R
H22B H -0.2116 0.7931 0.2711 0.050 Uiso 1 1 calc R
C23 C -0.23018(18) 0.74309(8) 0.32865(12) 0.0385(6) Uani 1 1 d .
H23A H -0.2141 0.7161 0.3199 0.046 Uiso 1 1 calc R
H23B H -0.3134 0.7461 0.3316 0.046 Uiso 1 1 calc R
C24 C -0.17315(17) 0.75522(7) 0.40093(11) 0.0325(6) Uani 1 1 d .
H24A H -0.1956 0.7814 0.4125 0.039 Uiso 1 1 calc R
H24B H -0.1984 0.7386 0.4405 0.039 Uiso 1 1 calc R
C25 C 0.14422(17) 0.65631(6) 0.43582(11) 0.0268(5) Uani 1 1 d .
H25 H 0.2189 0.6690 0.4288 0.032 Uiso 1 1 calc R
C26 C 0.17100(18) 0.62198(7) 0.48303(12) 0.0295(5) Uani 1 1 d .
H26A H 0.1002 0.6079 0.4920 0.035 Uiso 1 1 calc R
H26B H 0.2038 0.6303 0.5306 0.035 Uiso 1 1 calc R
C27 C 0.25521(19) 0.59601(7) 0.44556(13) 0.0399(6) Uani 1 1 d .
H27A H 0.3288 0.6092 0.4414 0.048 Uiso 1 1 calc R
H27B H 0.2681 0.5731 0.4755 0.048 Uiso 1 1 calc R
C28 C 0.2107(2) 0.58474(7) 0.37050(13) 0.0436(7) Uani 1 1 d .
H28A H 0.2677 0.5687 0.3469 0.052 Uiso 1 1 calc R
H28B H 0.1406 0.5696 0.3752 0.052 Uiso 1 1 calc R
C29 C 0.1853(2) 0.61864(8) 0.32328(13) 0.0429(7) Uani 1 1 d .
H29A H 0.1530 0.6102 0.2756 0.051 Uiso 1 1 calc R
H29B H 0.2567 0.6324 0.3144 0.051 Uiso 1 1 calc R
C30 C 0.10112(19) 0.64539(7) 0.35938(11) 0.0352(6) Uani 1 1 d .
H30A H 0.0911 0.6684 0.3293 0.042 Uiso 1 1 calc R
H30B H 0.0264 0.6328 0.3623 0.042 Uiso 1 1 calc R
C31 C -0.03273(16) 0.67597(6) 0.51017(10) 0.0237(5) Uani 1 1 d .
H31 H -0.0748 0.7004 0.5140 0.028 Uiso 1 1 calc R
C32 C -0.11407(17) 0.64937(7) 0.46946(11) 0.0294(5) Uani 1 1 d .
H32A H -0.0785 0.6242 0.4652 0.035 Uiso 1 1 calc R
H32B H -0.1300 0.6592 0.4197 0.035 Uiso 1 1 calc R
C33 C -0.22510(18) 0.64573(7) 0.50952(11) 0.0348(6) Uani 1 1 d .
H33A H -0.2648 0.6704 0.5087 0.042 Uiso 1 1 calc R
H33B H -0.2747 0.6271 0.4840 0.042 Uiso 1 1 calc R
C34 C -0.20462(18) 0.63327(7) 0.58808(12) 0.0350(6) Uani 1 1 d .
H34A H -0.2778 0.6324 0.6131 0.042 Uiso 1 1 calc R
H34B H -0.1715 0.6076 0.5891 0.042 Uiso 1 1 calc R
C35 C -0.12465(17) 0.66045(7) 0.62768(11) 0.0312(6) Uani 1 1 d .
H35A H -0.1107 0.6517 0.6784 0.037 Uiso 1 1 calc R
H35B H -0.1598 0.6858 0.6293 0.037 Uiso 1 1 calc R
C36 C -0.01181(17) 0.66281(7) 0.58875(10) 0.0277(5) Uani 1 1 d .
H36A H 0.0395 0.6808 0.6147 0.033 Uiso 1 1 calc R
H36B H 0.0252 0.6377 0.5891 0.033 Uiso 1 1 calc R
P1' P 0.56933(4) 0.488605(18) 0.20848(3) 0.02483(15) Uani 1 1 d D
H1'P H 0.5676(16) 0.4755(6) 0.1397(8) 0.030 Uiso 1 1 d D
Al1' Al 0.84810(5) 0.47483(2) 0.24404(3) 0.02730(18) Uani 1 1 d .
N1' N 0.68525(14) 0.48171(6) 0.25310(10) 0.0307(5) Uani 1 1 d D
H1'N H 0.6647(18) 0.4713(7) 0.2912(10) 0.037 Uiso 1 1 d D
N2' N 0.46290(13) 0.46515(5) 0.24281(9) 0.0237(4) Uani 1 1 d .
N3' N 0.54477(14) 0.53388(6) 0.19779(9) 0.0266(4) Uani 1 1 d .
C1' C 0.90673(19) 0.50692(8) 0.16146(13) 0.0424(7) Uani 1 1 d .
C2' C 0.8194(2) 0.50850(10) 0.09750(14) 0.0594(9) Uani 1 1 d .
H2'1 H 0.8008 0.4828 0.0815 0.089 Uiso 1 1 calc R
H2'2 H 0.8514 0.5226 0.0571 0.089 Uiso 1 1 calc R
H2'3 H 0.7504 0.5211 0.1132 0.089 Uiso 1 1 calc R
C3' C 1.0172(2) 0.49030(9) 0.13206(15) 0.0561(8) Uani 1 1 d .
H3'1 H 1.0041 0.4641 0.1169 0.084 Uiso 1 1 calc R
H3'2 H 1.0769 0.4911 0.1704 0.084 Uiso 1 1 calc R
H3'3 H 1.0408 0.5052 0.0902 0.084 Uiso 1 1 calc R
C4' C 0.9333(2) 0.54761(9) 0.18429(17) 0.0608(9) Uani 1 1 d .
H4'1 H 0.8650 0.5594 0.2031 0.091 Uiso 1 1 calc R
H4'2 H 0.9585 0.5619 0.1421 0.091 Uiso 1 1 calc R
H4'3 H 0.9935 0.5476 0.2223 0.091 Uiso 1 1 calc R
C5' C 0.90582(18) 0.48999(8) 0.34602(13) 0.0371(6) Uani 1 1 d .
C6' C 0.8644(2) 0.46289(9) 0.40448(13) 0.0549(8) Uani 1 1 d .
H6'1 H 0.8869 0.4370 0.3925 0.082 Uiso 1 1 calc R
H6'2 H 0.7816 0.4643 0.4064 0.082 Uiso 1 1 calc R
H6'3 H 0.8984 0.4700 0.4519 0.082 Uiso 1 1 calc R
C7' C 1.0352(2) 0.48950(10) 0.35116(17) 0.0634(9) Uani 1 1 d .
H7'1 H 1.0627 0.4645 0.3375 0.095 Uiso 1 1 calc R
H7'2 H 1.0608 0.4952 0.4012 0.095 Uiso 1 1 calc R
H7'3 H 1.0652 0.5085 0.3181 0.095 Uiso 1 1 calc R
C8' C 0.8669(2) 0.52951(8) 0.36807(14) 0.0504(7) Uani 1 1 d .
H8'1 H 0.7839 0.5307 0.3652 0.076 Uiso 1 1 calc R
H8'2 H 0.8984 0.5483 0.3351 0.076 Uiso 1 1 calc R
H8'3 H 0.8937 0.5348 0.4181 0.076 Uiso 1 1 calc R
C9' C 0.86166(18) 0.41814(7) 0.22505(12) 0.0346(6) Uani 1 1 d .
C10' C 0.7882(2) 0.39384(8) 0.27362(14) 0.0459(7) Uani 1 1 d .
H10D H 0.8087 0.3988 0.3248 0.069 Uiso 1 1 calc R
H10E H 0.8007 0.3671 0.2628 0.069 Uiso 1 1 calc R
H10F H 0.7080 0.4001 0.2644 0.069 Uiso 1 1 calc R
C11' C 0.8245(2) 0.40847(9) 0.14660(13) 0.0525(8) Uani 1 1 d .
H11D H 0.8690 0.4234 0.1128 0.079 Uiso 1 1 calc R
H11E H 0.7437 0.4143 0.1391 0.079 Uiso 1 1 calc R
H11F H 0.8369 0.3815 0.1378 0.079 Uiso 1 1 calc R
C12' C 0.9847(2) 0.40370(9) 0.23637(15) 0.0498(7) Uani 1 1 d .
H12D H 1.0116 0.4093 0.2862 0.075 Uiso 1 1 calc R
H12E H 1.0338 0.4163 0.2018 0.075 Uiso 1 1 calc R
H12F H 0.9868 0.3764 0.2282 0.075 Uiso 1 1 calc R
C13' C 0.44880(16) 0.46950(6) 0.32217(10) 0.0237(5) Uani 1 1 d .
H13' H 0.5022 0.4901 0.3381 0.028 Uiso 1 1 calc R
C14' C 0.33107(17) 0.48292(7) 0.34136(11) 0.0287(5) Uani 1 1 d .
H14C H 0.2748 0.4629 0.3296 0.034 Uiso 1 1 calc R
H14D H 0.3106 0.5056 0.3122 0.034 Uiso 1 1 calc R
C15' C 0.32860(18) 0.49242(7) 0.42252(11) 0.0322(6) Uani 1 1 d .
H15C H 0.3796 0.5141 0.4330 0.039 Uiso 1 1 calc R
H15D H 0.2507 0.5000 0.4349 0.039 Uiso 1 1 calc R
C16' C 0.36532(19) 0.45922(7) 0.46976(12) 0.0366(6) Uani 1 1 d .
H16C H 0.3075 0.4390 0.4653 0.044 Uiso 1 1 calc R
H16D H 0.3702 0.4673 0.5213 0.044 Uiso 1 1 calc R
C17' C 0.4796(2) 0.44364(8) 0.44819(12) 0.0399(6) Uani 1 1 d .
H17C H 0.4962 0.4203 0.4763 0.048 Uiso 1 1 calc R
H17D H 0.5396 0.4623 0.4609 0.048 Uiso 1 1 calc R
C18' C 0.48270(18) 0.43482(7) 0.36714(11) 0.0315(6) Uani 1 1 d .
H18C H 0.4299 0.4138 0.3553 0.038 Uiso 1 1 calc R
H18D H 0.5602 0.4268 0.3547 0.038 Uiso 1 1 calc R
C19' C 0.39823(18) 0.43417(7) 0.20526(12) 0.0316(6) Uani 1 1 d .
H19' H 0.3399 0.4262 0.2405 0.038 Uiso 1 1 calc R
C20' C 0.46703(18) 0.39905(7) 0.19180(13) 0.0347(6) Uani 1 1 d .
H20C H 0.5039 0.3906 0.2382 0.042 Uiso 1 1 calc R
H20D H 0.5275 0.4050 0.1574 0.042 Uiso 1 1 calc R
C21' C 0.3934(2) 0.36735(8) 0.16067(14) 0.0453(7) Uani 1 1 d .
H21C H 0.3406 0.3588 0.1981 0.054 Uiso 1 1 calc R
H21D H 0.4424 0.3457 0.1483 0.054 Uiso 1 1 calc R
C22' C 0.3255(2) 0.37957(9) 0.09304(15) 0.0524(8) Uani 1 1 d .
H22C H 0.3779 0.3842 0.0529 0.063 Uiso 1 1 calc R
H22D H 0.2732 0.3590 0.0777 0.063 Uiso 1 1 calc R
C23' C 0.25817(19) 0.41477(8) 0.10647(14) 0.0475(7) Uani 1 1 d .
H23C H 0.1974 0.4089 0.1407 0.057 Uiso 1 1 calc R
H23D H 0.2216 0.4232 0.0600 0.057 Uiso 1 1 calc R
C24' C 0.33075(18) 0.44680(8) 0.13782(13) 0.0402(6) Uani 1 1 d .
H24C H 0.3836 0.4556 0.1006 0.048 Uiso 1 1 calc R
H24D H 0.2812 0.4683 0.1505 0.048 Uiso 1 1 calc R
C25' C 0.59995(17) 0.56325(7) 0.24492(11) 0.0276(5) Uani 1 1 d .
H25' H 0.6713 0.5515 0.2654 0.033 Uiso 1 1 calc R
C26' C 0.63669(19) 0.59839(7) 0.20412(12) 0.0340(6) Uani 1 1 d .
H26C H 0.6864 0.5909 0.1642 0.041 Uiso 1 1 calc R
H26D H 0.5689 0.6110 0.1822 0.041 Uiso 1 1 calc R
C27' C 0.6999(2) 0.62606(8) 0.25412(13) 0.0400(6) Uani 1 1 d .
H27C H 0.7729 0.6146 0.2708 0.048 Uiso 1 1 calc R
H27D H 0.7172 0.6492 0.2264 0.048 Uiso 1 1 calc R
C28' C 0.6324(2) 0.63659(7) 0.31976(12) 0.0370(6) Uani 1 1 d .
H28C H 0.6794 0.6527 0.3528 0.044 Uiso 1 1 calc R
H28D H 0.5647 0.6513 0.3037 0.044 Uiso 1 1 calc R
C29' C 0.5954(2) 0.60182(7) 0.36042(12) 0.0371(6) Uani 1 1 d .
H29C H 0.5469 0.6095 0.4009 0.044 Uiso 1 1 calc R
H29D H 0.6631 0.5889 0.3817 0.044 Uiso 1 1 calc R
C30' C 0.53031(18) 0.57467(7) 0.31093(11) 0.0297(5) Uani 1 1 d .
H30C H 0.4586 0.5867 0.2936 0.036 Uiso 1 1 calc R
H30D H 0.5108 0.5518 0.3388 0.036 Uiso 1 1 calc R
C31' C 0.45215(18) 0.54241(7) 0.14260(11) 0.0311(6) Uani 1 1 d .
H31' H 0.4183 0.5172 0.1302 0.037 Uiso 1 1 calc R
C32' C 0.35376(18) 0.56549(8) 0.17027(12) 0.0356(6) Uani 1 1 d .
H32C H 0.3800 0.5914 0.1820 0.043 Uiso 1 1 calc R
H32D H 0.3258 0.5539 0.2154 0.043 Uiso 1 1 calc R
C33' C 0.2575(2) 0.56719(9) 0.11286(13) 0.0462(7) Uani 1 1 d .
H33C H 0.2251 0.5416 0.1058 0.055 Uiso 1 1 calc R
H33D H 0.1967 0.5839 0.1303 0.055 Uiso 1 1 calc R
C34' C 0.2981(2) 0.58189(9) 0.04074(13) 0.0499(7) Uani 1 1 d .
H34C H 0.3217 0.6086 0.0464 0.060 Uiso 1 1 calc R
H34D H 0.2348 0.5809 0.0040 0.060 Uiso 1 1 calc R
C35' C 0.3972(2) 0.55881(9) 0.01405(13) 0.0491(7) Uani 1 1 d .
H35C H 0.4245 0.5700 -0.0315 0.059 Uiso 1 1 calc R
H35D H 0.3712 0.5328 0.0031 0.059 Uiso 1 1 calc R
C36' C 0.4945(2) 0.55749(8) 0.07053(11) 0.0423(7) Uani 1 1 d .
H36C H 0.5262 0.5832 0.0778 0.051 Uiso 1 1 calc R
H36D H 0.5556 0.5409 0.0530 0.051 Uiso 1 1 calc R

loop_
_atom_site_aniso_label
_atom_site_aniso_U_11
_atom_site_aniso_U_22
_atom_site_aniso_U_33
_atom_site_aniso_U_23
_atom_site_aniso_U_13
_atom_site_aniso_U_12
P1 0.0265(3) 0.0212(4) 0.0300(3) 0.0008(3) -0.0036(2) 0.0017(2)
Al1 0.0244(3) 0.0270(4) 0.0336(4) -0.0001(3) -0.0024(3) -0.0045(3)
N1 0.0274(10) 0.0335(13) 0.0328(10) 0.0002(9) -0.0030(8) -0.0030(9)
N2 0.0304(9) 0.0183(11) 0.0224(9) -0.0018(8) -0.0054(8) 0.0032(8)
N3 0.0229(9) 0.0196(11) 0.0314(10) -0.0009(8) -0.0001(8) 0.0012(8)
C1 0.0560(16) 0.050(2) 0.0439(15) 0.0050(14) 0.0055(13) -0.0139(14)
C2 0.073(2) 0.087(3) 0.0540(18) 0.0002(18) 0.0270(16) -0.0119(18)
C3 0.096(2) 0.048(2) 0.0536(17) 0.0136(15) 0.0033(17) -0.0154(18)
C4 0.084(2) 0.099(3) 0.071(2) 0.017(2) 0.0090(18) -0.058(2)
C5 0.0312(13) 0.046(2) 0.0585(17) 0.0025(14) -0.0093(12) 0.0028(12)
C6 0.0470(16) 0.040(2) 0.099(2) -0.0160(18) -0.0194(16) 0.0090(14)
C7 0.092(2) 0.056(3) 0.098(3) 0.032(2) -0.010(2) 0.0143(19)
C8 0.0399(16) 0.089(3) 0.109(3) -0.033(2) -0.0306(17) 0.0211(17)
C9 0.0369(13) 0.050(2) 0.0377(14) -0.0097(13) -0.0014(11) -0.0078(13)
C10 0.0498(16) 0.083(3) 0.0507(17) -0.0194(16) -0.0064(14) -0.0137(16)
C11 0.0606(18) 0.097(3) 0.0422(16) -0.0206(17) 0.0143(14) -0.0224(18)
C12 0.088(2) 0.059(3) 0.0615(19) -0.0267(17) -0.0083(17) 0.0130(19)
C13 0.0407(13) 0.0234(15) 0.0281(12) -0.0029(10) 0.0019(10) 0.0050(11)
C14 0.0400(13) 0.0242(15) 0.0407(13) 0.0009(11) 0.0063(11) 0.0047(11)
C15 0.0614(16) 0.0218(16) 0.0527(16) -0.0047(12) 0.0065(14) 0.0059(13)
C16 0.0719(19) 0.041(2) 0.0512(16) -0.0149(14) 0.0172(15) 0.0159(15)
C17 0.0728(18) 0.045(2) 0.0375(14) -0.0065(13) 0.0187(14) 0.0095(15)
C18 0.0542(15) 0.0309(16) 0.0288(12) -0.0013(11) 0.0081(11) 0.0045(12)
C19 0.0239(11) 0.0291(15) 0.0253(11) 0.0000(10) -0.0041(9) 0.0052(10)
C20 0.0278(11) 0.0373(16) 0.0262(12) 0.0036(11) 0.0023(10) 0.0051(10)
C21 0.0375(13) 0.0524(19) 0.0245(12) 0.0059(12) 0.0014(10) 0.0095(12)
C22 0.0364(13) 0.058(2) 0.0305(13) 0.0057(12) -0.0059(11) 0.0087(13)
C23 0.0275(12) 0.0509(19) 0.0365(13) 0.0065(12) -0.0074(10) 0.0010(12)
C24 0.0289(12) 0.0395(17) 0.0290(12) 0.0078(11) 0.0014(10) 0.0025(11)
C25 0.0254(11) 0.0205(14) 0.0346(12) -0.0002(10) 0.0036(10) 0.0011(10)
C26 0.0307(11) 0.0252(15) 0.0327(12) -0.0003(10) 0.0033(10) 0.0054(10)
C27 0.0409(13) 0.0281(16) 0.0515(15) 0.0054(12) 0.0137(12) 0.0104(11)
C28 0.0503(15) 0.0298(17) 0.0521(16) -0.0069(13) 0.0219(13) 0.0018(12)
C29 0.0524(15) 0.0409(19) 0.0362(14) -0.0047(12) 0.0140(12) 0.0021(13)
C30 0.0418(13) 0.0349(17) 0.0292(12) 0.0020(11) 0.0049(11) 0.0022(11)
C31 0.0229(10) 0.0224(14) 0.0256(11) -0.0002(10) -0.0009(9) 0.0008(9)
C32 0.0291(11) 0.0338(16) 0.0250(11) 0.0000(10) -0.0028(9) -0.0046(10)
C33 0.0271(12) 0.0422(18) 0.0348(13) -0.0044(12) -0.0035(10) -0.0081(11)
C34 0.0341(12) 0.0335(16) 0.0376(13) 0.0006(11) 0.0042(11) -0.0034(11)
C35 0.0331(12) 0.0345(16) 0.0260(11) 0.0009(11) 0.0002(10) 0.0042(11)
C36 0.0272(11) 0.0305(15) 0.0252(11) -0.0017(10) -0.0046(9) 0.0002(10)
P1' 0.0200(3) 0.0310(4) 0.0235(3) -0.0006(3) 0.0017(2) 0.0022(2)
Al1' 0.0196(3) 0.0337(5) 0.0288(4) 0.0055(3) 0.0038(3) 0.0018(3)
N1' 0.0230(9) 0.0410(14) 0.0282(10) 0.0081(9) 0.0037(8) 0.0013(9)
N2' 0.0241(9) 0.0235(12) 0.0237(9) -0.0036(8) 0.0020(7) -0.0015(8)
N3' 0.0263(9) 0.0288(13) 0.0245(9) -0.0004(8) -0.0055(8) -0.0037(8)
C1' 0.0321(13) 0.0471(19) 0.0488(15) 0.0148(13) 0.0153(12) 0.0064(12)
C2' 0.0526(16) 0.082(3) 0.0445(16) 0.0314(16) 0.0147(14) 0.0188(16)
C3' 0.0400(14) 0.064(2) 0.0657(18) 0.0199(16) 0.0257(14) 0.0075(14)
C4' 0.0517(16) 0.046(2) 0.086(2) 0.0249(17) 0.0269(16) 0.0025(14)
C5' 0.0255(12) 0.0431(18) 0.0423(14) 0.0000(12) -0.0058(10) -0.0002(11)
C6' 0.0681(18) 0.065(2) 0.0305(14) 0.0032(14) -0.0097(13) -0.0073(16)
C7' 0.0349(14) 0.076(3) 0.077(2) -0.0155(18) -0.0231(14) 0.0036(15)
C8' 0.0485(15) 0.050(2) 0.0524(16) -0.0095(14) -0.0081(13) 0.0046(14)
C9' 0.0307(12) 0.0410(17) 0.0320(12) 0.0044(11) 0.0007(10) 0.0086(11)
C10' 0.0477(15) 0.0360(18) 0.0539(16) 0.0031(13) 0.0002(13) 0.0004(13)
C11' 0.0560(17) 0.056(2) 0.0448(16) -0.0097(14) -0.0033(13) 0.0120(15)
C12' 0.0417(14) 0.047(2) 0.0611(17) 0.0050(14) 0.0044(13) 0.0190(13)
C13' 0.0230(10) 0.0240(14) 0.0240(11) -0.0061(10) 0.0004(9) -0.0042(9)
C14' 0.0277(11) 0.0283(15) 0.0302(12) -0.0027(10) 0.0044(10) 0.0011(10)
C15' 0.0297(12) 0.0377(17) 0.0294(12) -0.0080(11) 0.0037(10) -0.0007(11)
C16' 0.0460(14) 0.0349(17) 0.0294(12) -0.0010(11) 0.0099(11) -0.0073(12)
C17' 0.0519(15) 0.0357(17) 0.0318(13) 0.0036(11) -0.0045(11) 0.0056(12)
C18' 0.0339(12) 0.0299(15) 0.0309(12) 0.0025(11) 0.0039(10) 0.0028(11)
C19' 0.0305(12) 0.0316(16) 0.0325(12) -0.0114(11) -0.0008(10) -0.0021(11)
C20' 0.0331(12) 0.0330(17) 0.0379(13) -0.0046(11) -0.0004(11) 0.0021(11)
C21' 0.0509(15) 0.0344(18) 0.0511(16) -0.0168(13) 0.0076(13) -0.0040(13)
C22' 0.0427(15) 0.053(2) 0.0614(18) -0.0249(15) -0.0059(13) -0.0071(14)
C23' 0.0332(13) 0.056(2) 0.0531(16) -0.0249(14) -0.0070(12) 0.0008(13)
C24' 0.0287(12) 0.0403(18) 0.0507(15) -0.0135(13) -0.0127(11) 0.0048(11)
C25' 0.0295(11) 0.0268(15) 0.0265(11) -0.0008(10) -0.0011(9) -0.0048(10)
C26' 0.0368(13) 0.0324(16) 0.0333(12) 0.0010(11) 0.0090(10) -0.0053(11)
C27' 0.0426(13) 0.0347(17) 0.0429(14) 0.0049(12) 0.0049(12) -0.0129(12)
C28' 0.0441(14) 0.0276(16) 0.0389(13) -0.0029(11) -0.0065(11) -0.0037(11)
C29' 0.0475(14) 0.0364(17) 0.0271(12) -0.0019(11) 0.0000(11) -0.0039(12)
C30' 0.0356(12) 0.0277(15) 0.0259(11) 0.0028(10) 0.0012(10) -0.0043(11)
C31' 0.0327(12) 0.0304(16) 0.0295(12) -0.0005(11) -0.0084(10) 0.0040(11)
C32' 0.0375(13) 0.0412(18) 0.0278(12) 0.0000(11) -0.0024(10) 0.0089(11)
C33' 0.0409(14) 0.050(2) 0.0467(15) 0.0006(14) -0.0096(12) 0.0141(13)
C34' 0.0639(17) 0.051(2) 0.0339(14) -0.0041(13) -0.0191(13) 0.0177(15)
C35' 0.0628(17) 0.056(2) 0.0280(13) -0.0042(13) -0.0101(12) 0.0090(15)
C36' 0.0478(15) 0.053(2) 0.0254(12) -0.0013(12) -0.0013(11) 0.0106(13)

loop_
_atom_type_symbol
_atom_type_description
_atom_type_scat_dispersion_real
_atom_type_scat_dispersion_imag
_atom_type_scat_source
C C 0.0033 0.0016 'International Tables Vol C Tables 4.2.6.8 and 6.1.1.4'
H H 0.0000 0.0000 'International Tables Vol C Tables 4.2.6.8 and 6.1.1.4'
N N 0.0061 0.0033 'International Tables Vol C Tables 4.2.6.8 and 6.1.1.4'
Al Al 0.0645 0.0514 'International Tables Vol C Tables 4.2.6.8 and 6.1.1.4'
P P 0.1023 0.0942 'International Tables Vol C Tables 4.2.6.8 and 6.1.1.4'

loop_
_geom_angle_atom_site_label_1
_geom_angle_atom_site_label_2
_geom_angle_atom_site_label_3
_geom_angle
N1 P1 N3 118.66(10)
N1 P1 N2 113.59(10)
N3 P1 N2 106.47(9)
N1 P1 H1P 102.2(8)
N3 P1 H1P 104.4(9)
N2 P1 H1P 111.0(9)
N1 Al1 C5 106.69(10)
N1 Al1 C1 108.45(10)
C5 Al1 C1 113.16(12)
N1 Al1 C9 100.41(9)
C5 Al1 C9 112.49(11)
C1 Al1 C9 114.47(12)
P1 N1 Al1 139.42(11)
P1 N1 H1N 109.0(14)
Al1 N1 H1N 111.4(14)
C19 N2 C13 123.37(17)
C19 N2 P1 115.31(14)
C13 N2 P1 121.03(14)
C25 N3 C31 123.36(18)
C25 N3 P1 116.39(13)
C31 N3 P1 118.78(14)
C2 C1 C4 107.2(2)
C2 C1 C3 106.0(2)
C4 C1 C3 108.3(3)
C2 C1 Al1 113.8(2)
C4 C1 Al1 109.21(18)
C3 C1 Al1 111.99(17)
C1 C2 H2A 109.5
C1 C2 H2B 109.5
H2A C2 H2B 109.5
C1 C2 H2C 109.5
H2A C2 H2C 109.5
H2B C2 H2C 109.5
C1 C3 H3A 109.5
C1 C3 H3B 109.5
H3A C3 H3B 109.5
C1 C3 H3C 109.5
H3A C3 H3C 109.5
H3B C3 H3C 109.5
C1 C4 H4A 109.5
C1 C4 H4B 109.5
H4A C4 H4B 109.5
C1 C4 H4C 109.5
H4A C4 H4C 109.5
H4B C4 H4C 109.5
C6 C5 C7 107.5(3)
C6 C5 C8 107.3(2)
C7 C5 C8 106.5(3)
C6 C5 Al1 113.26(19)
C7 C5 Al1 110.64(19)
C8 C5 Al1 111.3(2)
C5 C6 H6A 109.5
C5 C6 H6B 109.5
H6A C6 H6B 109.5
C5 C6 H6C 109.5
H6A C6 H6C 109.5
H6B C6 H6C 109.5
C5 C7 H7A 109.5
C5 C7 H7B 109.5
H7A C7 H7B 109.5
C5 C7 H7C 109.5
H7A C7 H7C 109.5
H7B C7 H7C 109.5
C5 C8 H8A 109.5
C5 C8 H8B 109.5
H8A C8 H8B 109.5
C5 C8 H8C 109.5
H8A C8 H8C 109.5
H8B C8 H8C 109.5
C12 C9 C10 107.0(2)
C12 C9 C11 106.0(2)
C10 C9 C11 106.7(2)
C12 C9 Al1 111.33(18)
C10 C9 Al1 113.01(17)
C11 C9 Al1 112.36(19)
C9 C10 H10A 109.5
C9 C10 H10B 109.5
H10A C10 H10B 109.5
C9 C10 H10C 109.5
H10A C10 H10C 109.5
H10B C10 H10C 109.5
C9 C11 H11A 109.5
C9 C11 H11B 109.5
H11A C11 H11B 109.5
C9 C11 H11C 109.5
H11A C11 H11C 109.5
H11B C11 H11C 109.5
C9 C12 H12A 109.5
C9 C12 H12B 109.5
H12A C12 H12B 109.5
C9 C12 H12C 109.5
H12A C12 H12C 109.5
H12B C12 H12C 109.5
N2 C13 C14 114.90(17)
N2 C13 C18 112.19(19)
C14 C13 C18 111.72(18)
N2 C13 H13 105.7
C14 C13 H13 105.7
C18 C13 H13 105.7
C13 C14 C15 110.80(19)
C13 C14 H14A 109.5
C15 C14 H14A 109.5
C13 C14 H14B 109.5
C15 C14 H14B 109.5
H14A C14 H14B 108.1
C16 C15 C14 111.1(2)
C16 C15 H15A 109.4
C14 C15 H15A 109.4
C16 C15 H15B 109.4
C14 C15 H15B 109.4
H15A C15 H15B 108.0
C17 C16 C15 110.5(2)
C17 C16 H16A 109.5
C15 C16 H16A 109.5
C17 C16 H16B 109.5
C15 C16 H16B 109.5
H16A C16 H16B 108.1
C16 C17 C18 111.6(2)
C16 C17 H17A 109.3
C18 C17 H17A 109.3
C16 C17 H17B 109.3
C18 C17 H17B 109.3
H17A C17 H17B 108.0
C17 C18 C13 110.8(2)
C17 C18 H18A 109.5
C13 C18 H18A 109.5
C17 C18 H18B 109.5
C13 C18 H18B 109.5
H18A C18 H18B 108.1
N2 C19 C20 113.61(17)
N2 C19 C24 115.86(16)
C20 C19 C24 111.12(17)
N2 C19 H19 105.0
C20 C19 H19 105.0
C24 C19 H19 105.0
C19 C20 C21 109.68(19)
C19 C20 H20A 109.7
C21 C20 H20A 109.7
C19 C20 H20B 109.7
C21 C20 H20B 109.7
H20A C20 H20B 108.2
C22 C21 C20 111.06(18)
C22 C21 H21A 109.4
C20 C21 H21A 109.4
C22 C21 H21B 109.4
C20 C21 H21B 109.4
H21A C21 H21B 108.0
C21 C22 C23 110.88(19)
C21 C22 H22A 109.5
C23 C22 H22A 109.5
C21 C22 H22B 109.5
C23 C22 H22B 109.5
H22A C22 H22B 108.1
C22 C23 C24 111.4(2)
C22 C23 H23A 109.3
C24 C23 H23A 109.3
C22 C23 H23B 109.3
C24 C23 H23B 109.3
H23A C23 H23B 108.0
C19 C24 C23 109.98(17)
C19 C24 H24A 109.7
C23 C24 H24A 109.7
C19 C24 H24B 109.7
C23 C24 H24B 109.7
H24A C24 H24B 108.2
N3 C25 C26 114.79(16)
N3 C25 C30 112.82(17)
C26 C25 C30 112.28(19)
N3 C25 H25 105.3
C26 C25 H25 105.3
C30 C25 H25 105.3
C25 C26 C27 110.44(17)
C25 C26 H26A 109.6
C27 C26 H26A 109.6
C25 C26 H26B 109.6
C27 C26 H26B 109.6
H26A C26 H26B 108.1
C28 C27 C26 110.9(2)
C28 C27 H27A 109.5
C26 C27 H27A 109.5
C28 C27 H27B 109.5
C26 C27 H27B 109.5
H27A C27 H27B 108.1
C29 C28 C27 111.8(2)
C29 C28 H28A 109.2
C27 C28 H28A 109.2
C29 C28 H28B 109.2
C27 C28 H28B 109.2
H28A C28 H28B 107.9
C28 C29 C30 111.20(18)
C28 C29 H29A 109.4
C30 C29 H29A 109.4
C28 C29 H29B 109.4
C30 C29 H29B 109.4
H29A C29 H29B 108.0
C25 C30 C29 110.61(19)
C25 C30 H30A 109.5
C29 C30 H30A 109.5
C25 C30 H30B 109.5
C29 C30 H30B 109.5
H30A C30 H30B 108.1
N3 C31 C32 114.45(16)
N3 C31 C36 114.79(16)
C32 C31 C36 110.82(18)
N3 C31 H31 105.2
C32 C31 H31 105.2
C36 C31 H31 105.2
C31 C32 C33 110.57(17)
C31 C32 H32A 109.5
C33 C32 H32A 109.5
C31 C32 H32B 109.5
C33 C32 H32B 109.5
H32A C32 H32B 108.1
C34 C33 C32 111.66(18)
C34 C33 H33A 109.3
C32 C33 H33A 109.3
C34 C33 H33B 109.3
C32 C33 H33B 109.3
H33A C33 H33B 107.9
C35 C34 C33 110.40(19)
C35 C34 H34A 109.6
C33 C34 H34A 109.6
C35 C34 H34B 109.6
C33 C34 H34B 109.6
H34A C34 H34B 108.1
C34 C35 C36 110.26(17)
C34 C35 H35A 109.6
C36 C35 H35A 109.6
C34 C35 H35B 109.6
C36 C35 H35B 109.6
H35A C35 H35B 108.1
C31 C36 C35 109.92(17)
C31 C36 H36A 109.7
C35 C36 H36A 109.7
C31 C36 H36B 109.7
C35 C36 H36B 109.7
H36A C36 H36B 108.2
N1' P1' N3' 110.95(10)
N1' P1' N2' 112.21(10)
N3' P1' N2' 113.89(9)
N1' P1' H1'P 114.7(8)
N3' P1' H1'P 103.2(9)
N2' P1' H1'P 101.3(8)
N1' Al1' C1' 110.68(9)
N1' Al1' C5' 100.91(8)
C1' Al1' C5' 115.21(11)
N1' Al1' C9' 102.70(9)
C1' Al1' C9' 113.01(10)
C5' Al1' C9' 112.86(10)
P1' N1' Al1' 143.96(11)
P1' N1' H1'N 103.5(15)
Al1' N1' H1'N 109.2(16)
C13' N2' C19' 117.38(16)
C13' N2' P1' 115.81(14)
C19' N2' P1' 125.31(13)
C25' N3' C31' 123.27(19)
C25' N3' P1' 122.73(15)
C31' N3' P1' 113.62(15)
C4' C1' C2' 107.6(2)
C4' C1' C3' 106.7(2)
C2' C1' C3' 107.4(2)
C4' C1' Al1' 113.13(17)
C2' C1' Al1' 110.79(16)
C3' C1' Al1' 111.01(18)
C1' C2' H2'1 109.5
C1' C2' H2'2 109.5
H2'1 C2' H2'2 109.5
C1' C2' H2'3 109.5
H2'1 C2' H2'3 109.5
H2'2 C2' H2'3 109.5
C1' C3' H3'1 109.5
C1' C3' H3'2 109.5
H3'1 C3' H3'2 109.5
C1' C3' H3'3 109.5
H3'1 C3' H3'3 109.5
H3'2 C3' H3'3 109.5
C1' C4' H4'1 109.5
C1' C4' H4'2 109.5
H4'1 C4' H4'2 109.5
C1' C4' H4'3 109.5
H4'1 C4' H4'3 109.5
H4'2 C4' H4'3 109.5
C7' C5' C8' 107.5(2)
C7' C5' C6' 106.8(2)
C8' C5' C6' 106.4(2)
C7' C5' Al1' 110.91(17)
C8' C5' Al1' 112.87(17)
C6' C5' Al1' 111.97(17)
C5' C6' H6'1 109.5
C5' C6' H6'2 109.5
H6'1 C6' H6'2 109.5
C5' C6' H6'3 109.5
H6'1 C6' H6'3 109.5
H6'2 C6' H6'3 109.5
C5' C7' H7'1 109.5
C5' C7' H7'2 109.5
H7'1 C7' H7'2 109.5
C5' C7' H7'3 109.5
H7'1 C7' H7'3 109.5
H7'2 C7' H7'3 109.5
C5' C8' H8'1 109.5
C5' C8' H8'2 109.5
H8'1 C8' H8'2 109.5
C5' C8' H8'3 109.5
H8'1 C8' H8'3 109.5
H8'2 C8' H8'3 109.5
C10' C9' C11' 105.9(2)
C10' C9' C12' 106.4(2)
C11' C9' C12' 107.0(2)
C10' C9' Al1' 113.84(16)
C11' C9' Al1' 111.00(17)
C12' C9' Al1' 112.31(18)
C9' C10' H10D 109.5
C9' C10' H10E 109.5
H10D C10' H10E 109.5
C9' C10' H10F 109.5
H10D C10' H10F 109.5
H10E C10' H10F 109.5
C9' C11' H11D 109.5
C9' C11' H11E 109.5
H11D C11' H11E 109.5
C9' C11' H11F 109.5
H11D C11' H11F 109.5
H11E C11' H11F 109.5
C9' C12' H12D 109.5
C9' C12' H12E 109.5
H12D C12' H12E 109.5
C9' C12' H12F 109.5
H12D C12' H12F 109.5
H12E C12' H12F 109.5
N2' C13' C14' 113.14(17)
N2' C13' C18' 114.44(17)
C14' C13' C18' 110.58(17)
N2' C13' H13' 106.0
C14' C13' H13' 106.0
C18' C13' H13' 106.0
C13' C14' C15' 109.92(17)
C13' C14' H14C 109.7
C15' C14' H14C 109.7
C13' C14' H14D 109.7
C15' C14' H14D 109.7
H14C C14' H14D 108.2
C16' C15' C14' 111.9(2)
C16' C15' H15C 109.2
C14' C15' H15C 109.2
C16' C15' H15D 109.2
C14' C15' H15D 109.2
H15C C15' H15D 107.9
C15' C16' C17' 111.81(18)
C15' C16' H16C 109.3
C17' C16' H16C 109.3
C15' C16' H16D 109.3
C17' C16' H16D 109.3
H16C C16' H16D 107.9
C16' C17' C18' 112.21(19)
C16' C17' H17C 109.2
C18' C17' H17C 109.2
C16' C17' H17D 109.2
C18' C17' H17D 109.2
H17C C17' H17D 107.9
C17' C18' C13' 110.51(19)
C17' C18' H18C 109.5
C13' C18' H18C 109.5
C17' C18' H18D 109.5
C13' C18' H18D 109.5
H18C C18' H18D 108.1
N2' C19' C20' 114.33(18)
N2' C19' C24' 114.0(2)
C20' C19' C24' 112.29(19)
N2' C19' H19' 105.0
C20' C19' H19' 105.0
C24' C19' H19' 105.0
C19' C20' C21' 111.52(19)
C19' C20' H20C 109.3
C21' C20' H20C 109.3
C19' C20' H20D 109.3
C21' C20' H20D 109.3
H20C C20' H20D 108.0
C20' C21' C22' 112.2(2)
C20' C21' H21C 109.2
C22' C21' H21C 109.2
C20' C21' H21D 109.2
C22' C21' H21D 109.2
H21C C21' H21D 107.9
C23' C22' C21' 111.7(2)
C23' C22' H22C 109.3
C21' C22' H22C 109.3
C23' C22' H22D 109.3
C21' C22' H22D 109.3
H22C C22' H22D 107.9
C22' C23' C24' 112.7(2)
C22' C23' H23C 109.0
C24' C23' H23C 109.0
C22' C23' H23D 109.0
C24' C23' H23D 109.0
H23C C23' H23D 107.8
C19' C24' C23' 111.3(2)
C19' C24' H24C 109.4
C23' C24' H24C 109.4
C19' C24' H24D 109.4
C23' C24' H24D 109.4
H24C C24' H24D 108.0
N3' C25' C26' 114.21(17)
N3' C25' C30' 114.03(16)
C26' C25' C30' 109.90(19)
N3' C25' H25' 106.0
C26' C25' H25' 106.0
C30' C25' H25' 106.0
C27' C26' C25' 111.74(19)
C27' C26' H26C 109.3
C25' C26' H26C 109.3
C27' C26' H26D 109.3
C25' C26' H26D 109.3
H26C C26' H26D 107.9
C28' C27' C26' 112.32(18)
C28' C27' H27C 109.1
C26' C27' H27C 109.1
C28' C27' H27D 109.1
C26' C27' H27D 109.1
H27C C27' H27D 107.9
C29' C28' C27' 111.2(2)
C29' C28' H28C 109.4
C27' C28' H28C 109.4
C29' C28' H28D 109.4
C27' C28' H28D 109.4
H28C C28' H28D 108.0
C28' C29' C30' 111.64(19)
C28' C29' H29C 109.3
C30' C29' H29C 109.3
C28' C29' H29D 109.3
C30' C29' H29D 109.3
H29C C29' H29D 108.0
C29' C30' C25' 111.51(17)
C29' C30' H30C 109.3
C25' C30' H30C 109.3
C29' C30' H30D 109.3
C25' C30' H30D 109.3
H30C C30' H30D 108.0
N3' C31' C32' 115.47(17)
N3' C31' C36' 114.00(17)
C32' C31' C36' 112.1(2)
N3' C31' H31' 104.6
C32' C31' H31' 104.6
C36' C31' H31' 104.6
C31' C32' C33' 110.43(19)
C31' C32' H32C 109.6
C33' C32' H32C 109.6
C31' C32' H32D 109.6
C33' C32' H32D 109.6
H32C C32' H32D 108.1
C34' C33' C32' 111.7(2)
C34' C33' H33C 109.3
C32' C33' H33C 109.3
C34' C33' H33D 109.3
C32' C33' H33D 109.3
H33C C33' H33D 107.9
C33' C34' C35' 111.4(2)
C33' C34' H34C 109.4
C35' C34' H34C 109.4
C33' C34' H34D 109.4
C35' C34' H34D 109.4
H34C C34' H34D 108.0
C34' C35' C36' 111.5(2)
C34' C35' H35C 109.3
C36' C35' H35C 109.3
C34' C35' H35D 109.3
C36' C35' H35D 109.3
H35C C35' H35D 108.0
C35' C36' C31' 109.99(19)
C35' C36' H36C 109.7
C31' C36' H36C 109.7
C35' C36' H36D 109.7
C31' C36' H36D 109.7
H36C C36' H36D 108.2

loop_
_geom_bond_atom_site_label_1
_geom_bond_atom_site_label_2
_geom_bond_distance
P1 N1 1.5873(19)
P1 N3 1.6441(19)
P1 N2 1.6540(18)
P1 H1P 1.388(14)
Al1 N1 1.9494(19)
Al1 C5 2.026(3)
Al1 C1 2.030(3)
Al1 C9 2.048(3)
N1 H1N 0.899(15)
N2 C19 1.492(3)
N2 C13 1.495(3)
N3 C25 1.489(3)
N3 C31 1.491(2)
C1 C2 1.534(4)
C1 C4 1.538(4)
C1 C3 1.539(4)
C2 H2A 0.9800
C2 H2B 0.9800
C2 H2C 0.9800
C3 H3A 0.9800
C3 H3B 0.9800
C3 H3C 0.9800
C4 H4A 0.9800
C4 H4B 0.9800
C4 H4C 0.9800
C5 C6 1.524(4)
C5 C7 1.535(4)
C5 C8 1.544(4)
C6 H6A 0.9800
C6 H6B 0.9800
C6 H6C 0.9800
C7 H7A 0.9800
C7 H7B 0.9800
C7 H7C 0.9800
C8 H8A 0.9800
C8 H8B 0.9800
C8 H8C 0.9800
C9 C12 1.531(4)
C9 C10 1.535(3)
C9 C11 1.535(4)
C10 H10A 0.9800
C10 H10B 0.9800
C10 H10C 0.9800
C11 H11A 0.9800
C11 H11B 0.9800
C11 H11C 0.9800
C12 H12A 0.9800
C12 H12B 0.9800
C12 H12C 0.9800
C13 C14 1.517(3)
C13 C18 1.527(3)
C13 H13 1.0000
C14 C15 1.532(3)
C14 H14A 0.9900
C14 H14B 0.9900
C15 C16 1.526(3)
C15 H15A 0.9900
C15 H15B 0.9900
C16 C17 1.508(4)
C16 H16A 0.9900
C16 H16B 0.9900
C17 C18 1.525(3)
C17 H17A 0.9900
C17 H17B 0.9900
C18 H18A 0.9900
C18 H18B 0.9900
C19 C20 1.527(3)
C19 C24 1.529(3)
C19 H19 1.0000
C20 C21 1.528(3)
C20 H20A 0.9900
C20 H20B 0.9900
C21 C22 1.525(3)
C21 H21A 0.9900
C21 H21B 0.9900
C22 C23 1.527(3)
C22 H22A 0.9900
C22 H22B 0.9900
C23 C24 1.531(3)
C23 H23A 0.9900
C23 H23B 0.9900
C24 H24A 0.9900
C24 H24B 0.9900
C25 C26 1.520(3)
C25 C30 1.528(3)
C25 H25 1.0000
C26 C27 1.532(3)
C26 H26A 0.9900
C26 H26B 0.9900
C27 C28 1.513(3)
C27 H27A 0.9900
C27 H27B 0.9900
C28 C29 1.505(4)
C28 H28A 0.9900
C28 H28B 0.9900
C29 C30 1.537(3)
C29 H29A 0.9900
C29 H29B 0.9900
C30 H30A 0.9900
C30 H30B 0.9900
C31 C32 1.523(3)
C31 C36 1.529(3)
C31 H31 1.0000
C32 C33 1.527(3)
C32 H32A 0.9900
C32 H32B 0.9900
C33 C34 1.521(3)
C33 H33A 0.9900
C33 H33B 0.9900
C34 C35 1.517(3)
C34 H34A 0.9900
C34 H34B 0.9900
C35 C36 1.532(3)
C35 H35A 0.9900
C35 H35B 0.9900
C36 H36A 0.9900
C36 H36B 0.9900
P1' N1' 1.5898(19)
P1' N3' 1.639(2)
P1' N2' 1.6465(17)
P1' H1'P 1.345(14)
Al1' N1' 1.9474(18)
Al1' C1' 2.034(2)
Al1' C5' 2.045(2)
Al1' C9' 2.044(3)
N1' H1'N 0.835(15)
N2' C13' 1.481(2)
N2' C19' 1.492(3)
N3' C25' 1.489(3)
N3' C31' 1.497(3)
C1' C4' 1.530(4)
C1' C2' 1.539(4)
C1' C3' 1.542(3)
C2' H2'1 0.9800
C2' H2'2 0.9800
C2' H2'3 0.9800
C3' H3'1 0.9800
C3' H3'2 0.9800
C3' H3'3 0.9800
C4' H4'1 0.9800
C4' H4'2 0.9800
C4' H4'3 0.9800
C5' C7' 1.525(3)
C5' C8' 1.531(4)
C5' C6' 1.531(4)
C6' H6'1 0.9800
C6' H6'2 0.9800
C6' H6'3 0.9800
C7' H7'1 0.9800
C7' H7'2 0.9800
C7' H7'3 0.9800
C8' H8'1 0.9800
C8' H8'2 0.9800
C8' H8'3 0.9800
C9' C10' 1.528(3)
C9' C11' 1.532(3)
C9' C12' 1.546(3)
C10' H10D 0.9800
C10' H10E 0.9800
C10' H10F 0.9800
C11' H11D 0.9800
C11' H11E 0.9800
C11' H11F 0.9800
C12' H12D 0.9800
C12' H12E 0.9800
C12' H12F 0.9800
C13' C14' 1.519(3)
C13' C18' 1.526(3)
C13' H13' 1.0000
C14' C15' 1.530(3)
C14' H14C 0.9900
C14' H14D 0.9900
C15' C16' 1.516(3)
C15' H15C 0.9900
C15' H15D 0.9900
C16' C17' 1.520(3)
C16' H16C 0.9900
C16' H16D 0.9900
C17' C18' 1.523(3)
C17' H17C 0.9900
C17' H17D 0.9900
C18' H18C 0.9900
C18' H18D 0.9900
C19' C20' 1.509(3)
C19' C24' 1.518(3)
C19' H19' 1.0000
C20' C21' 1.519(3)
C20' H20C 0.9900
C20' H20D 0.9900
C21' C22' 1.520(4)
C21' H21C 0.9900
C21' H21D 0.9900
C22' C23' 1.502(4)
C22' H22C 0.9900
C22' H22D 0.9900
C23' C24' 1.523(3)
C23' H23C 0.9900
C23' H23D 0.9900
C24' H24C 0.9900
C24' H24D 0.9900
C25' C26' 1.522(3)
C25' C30' 1.540(3)
C25' H25' 1.0000
C26' C27' 1.522(3)
C26' H26C 0.9900
C26' H26D 0.9900
C27' C28' 1.512(3)
C27' H27C 0.9900
C27' H27D 0.9900
C28' C29' 1.511(3)
C28' H28C 0.9900
C28' H28D 0.9900
C29' C30' 1.515(3)
C29' H29C 0.9900
C29' H29D 0.9900
C30' H30C 0.9900
C30' H30D 0.9900
C31' C32' 1.519(3)
C31' C36' 1.526(3)
C31' H31' 1.0000
C32' C33' 1.526(3)
C32' H32C 0.9900
C32' H32D 0.9900
C33' C34' 1.515(3)
C33' H33C 0.9900
C33' H33D 0.9900
C34' C35' 1.520(4)
C34' H34C 0.9900
C34' H34D 0.9900
C35' C36' 1.523(3)
C35' H35C 0.9900
C35' H35D 0.9900
C36' H36C 0.9900
C36' H36D 0.9900

loop_
_geom_torsion_atom_site_label_1
_geom_torsion_atom_site_label_2
_geom_torsion_atom_site_label_3
_geom_torsion_atom_site_label_4
_geom_torsion
N3 P1 N1 Al1 120.61(18)
N2 P1 N1 Al1 -113.15(18)
C5 Al1 N1 P1 -93.4(2)
C1 Al1 N1 P1 28.8(2)
C9 Al1 N1 P1 149.18(19)
N1 P1 N2 C19 174.51(14)
N3 P1 N2 C19 -53.05(15)
N1 P1 N2 C13 0.46(19)
N3 P1 N2 C13 132.89(16)
N1 P1 N3 C25 -87.08(16)
N2 P1 N3 C25 143.34(14)
N1 P1 N3 C31 79.60(17)
N2 P1 N3 C31 -49.98(16)
N1 Al1 C1 C2 -80.5(2)
C5 Al1 C1 C2 37.7(2)
C9 Al1 C1 C2 168.36(19)
N1 Al1 C1 C4 159.7(2)
C5 Al1 C1 C4 -82.1(3)
C9 Al1 C1 C4 48.6(3)
N1 Al1 C1 C3 39.7(2)
C5 Al1 C1 C3 157.9(2)
C9 Al1 C1 C3 -71.4(2)
N1 Al1 C5 C6 56.2(2)
C1 Al1 C5 C6 -63.0(2)
C9 Al1 C5 C6 165.32(19)
N1 Al1 C5 C7 -64.7(2)
C1 Al1 C5 C7 176.2(2)
C9 Al1 C5 C7 44.5(2)
N1 Al1 C5 C8 177.16(19)
C1 Al1 C5 C8 58.0(2)
C9 Al1 C5 C8 -73.7(2)
N1 Al1 C9 C12 -79.5(2)
C5 Al1 C9 C12 167.44(19)
C1 Al1 C9 C12 36.4(2)
N1 Al1 C9 C10 160.0(2)
C5 Al1 C9 C10 47.0(2)
C1 Al1 C9 C10 -84.0(2)
N1 Al1 C9 C11 39.3(2)
C5 Al1 C9 C11 -73.8(2)
C1 Al1 C9 C11 155.2(2)
C19 N2 C13 C14 -43.3(3)
P1 N2 C13 C14 130.31(17)
C19 N2 C13 C18 85.8(2)
P1 N2 C13 C18 -100.7(2)
N2 C13 C14 C15 -175.89(19)
C18 C13 C14 C15 54.8(3)
C13 C14 C15 C16 -55.8(3)
C14 C15 C16 C17 56.7(3)
C15 C16 C17 C18 -56.9(3)
C16 C17 C18 C13 55.8(3)
N2 C13 C18 C17 174.6(2)
C14 C13 C18 C17 -54.7(3)
C13 N2 C19 C20 79.8(2)
P1 N2 C19 C20 -94.1(2)
C13 N2 C19 C24 -50.7(3)
P1 N2 C19 C24 135.42(18)
N2 C19 C20 C21 168.76(17)
C24 C19 C20 C21 -58.5(2)
C19 C20 C21 C22 57.6(3)
C20 C21 C22 C23 -56.4(3)
C21 C22 C23 C24 55.5(3)
N2 C19 C24 C23 -170.80(19)
C20 C19 C24 C23 57.6(3)
C22 C23 C24 C19 -55.8(3)
C31 N3 C25 C26 -45.9(3)
P1 N3 C25 C26 120.09(18)
C31 N3 C25 C30 84.4(2)
P1 N3 C25 C30 -109.56(18)
N3 C25 C26 C27 -174.26(18)
C30 C25 C26 C27 55.1(2)
C25 C26 C27 C28 -55.7(3)
C26 C27 C28 C29 57.0(3)
C27 C28 C29 C30 -56.3(3)
N3 C25 C30 C29 174.05(19)
C26 C25 C30 C29 -54.3(2)
C28 C29 C30 C25 54.3(3)
C25 N3 C31 C32 -48.6(3)
P1 N3 C31 C32 145.73(17)
C25 N3 C31 C36 81.2(2)
P1 N3 C31 C36 -84.5(2)
N3 C31 C32 C33 -172.35(18)
C36 C31 C32 C33 55.9(2)
C31 C32 C33 C34 -55.3(3)
C32 C33 C34 C35 56.6(3)
C33 C34 C35 C36 -58.0(3)
N3 C31 C36 C35 170.61(18)
C32 C31 C36 C35 -57.8(2)
C34 C35 C36 C31 58.8(3)
N3' P1' N1' Al1' -89.3(2)
N2' P1' N1' Al1' 142.0(2)
C1' Al1' N1' P1' 35.3(3)
C5' Al1' N1' P1' 157.8(2)
C9' Al1' N1' P1' -85.5(2)
N1' P1' N2' C13' 50.08(18)
N3' P1' N2' C13' -77.02(16)
N1' P1' N2' C19' -115.49(19)
N3' P1' N2' C19' 117.41(18)
N1' P1' N3' C25' -20.00(17)
N2' P1' N3' C25' 107.75(15)
N1' P1' N3' C31' 166.89(13)
N2' P1' N3' C31' -65.35(15)
N1' Al1' C1' C4' 84.28(19)
C5' Al1' C1' C4' -29.4(2)
C9' Al1' C1' C4' -161.17(17)
N1' Al1' C1' C2' -36.6(2)
C5' Al1' C1' C2' -150.25(18)
C9' Al1' C1' C2' 78.0(2)
N1' Al1' C1' C3' -155.80(19)
C5' Al1' C1' C3' 90.5(2)
C9' Al1' C1' C3' -41.2(2)
N1' Al1' C5' C7' -176.1(2)
C1' Al1' C5' C7' -56.8(2)
C9' Al1' C5' C7' 75.0(2)
N1' Al1' C5' C8' -55.33(18)
C1' Al1' C5' C8' 63.89(19)
C9' Al1' C5' C8' -164.26(16)
N1' Al1' C5' C6' 64.7(2)
C1' Al1' C5' C6' -176.08(17)
C9' Al1' C5' C6' -44.2(2)
N1' Al1' C9' C10' -43.54(18)
C1' Al1' C9' C10' -162.81(16)
C5' Al1' C9' C10' 64.25(18)
N1' Al1' C9' C11' 75.77(17)
C1' Al1' C9' C11' -43.50(19)
C5' Al1' C9' C11' -176.44(15)
N1' Al1' C9' C12' -164.52(16)
C1' Al1' C9' C12' 76.21(18)
C5' Al1' C9' C12' -56.73(18)
C19' N2' C13' C14' -68.4(2)
P1' N2' C13' C14' 124.85(17)
C19' N2' C13' C18' 59.5(2)
P1' N2' C13' C18' -107.26(18)
N2' C13' C14' C15' -171.47(18)
C18' C13' C14' C15' 58.7(2)
C13' C14' C15' C16' -56.3(2)
C14' C15' C16' C17' 53.1(3)
C15' C16' C17' C18' -52.3(3)
C16' C17' C18' C13' 54.6(3)
N2' C13' C18' C17' 172.80(17)
C14' C13' C18' C17' -58.0(2)
C13' N2' C19' C20' -99.6(2)
P1' N2' C19' C20' 65.7(3)
C13' N2' C19' C24' 129.27(19)
P1' N2' C19' C24' -65.4(2)
N2' C19' C20' C21' 174.12(19)
C24' C19' C20' C21' -53.9(3)
C19' C20' C21' C22' 53.6(3)
C20' C21' C22' C23' -53.2(3)
C21' C22' C23' C24' 53.0(3)
N2' C19' C24' C23' -174.55(17)
C20' C19' C24' C23' 53.3(3)
C22' C23' C24' C19' -53.1(3)
C31' N3' C25' C26' -48.0(2)
P1' N3' C25' C26' 139.60(17)
C31' N3' C25' C30' 79.6(2)
P1' N3' C25' C30' -92.9(2)
N3' C25' C26' C27' -175.89(18)
C30' C25' C26' C27' 54.5(2)
C25' C26' C27' C28' -54.7(3)
C26' C27' C28' C29' 54.0(3)
C27' C28' C29' C30' -54.9(3)
C28' C29' C30' C25' 56.3(3)
N3' C25' C30' C29' 174.7(2)
C26' C25' C30' C29' -55.6(2)
C25' N3' C31' C32' -50.3(3)
P1' N3' C31' C32' 122.7(2)
C25' N3' C31' C36' 81.6(2)
P1' N3' C31' C36' -105.4(2)
N3' C31' C32' C33' -171.4(2)
C36' C31' C32' C33' 55.8(3)
C31' C32' C33' C34' -54.8(3)
C32' C33' C34' C35' 55.1(3)
C33' C34' C35' C36' -55.7(3)
C34' C35' C36' C31' 55.7(3)
N3' C31' C36' C35' 170.2(2)
C32' C31' C36' C35' -56.2(3)
